data_7203906
loop_
_publ_author_name
'von Hirschheydt, Thomas'
'Wolfart, Volker'
'Gleiter, Rolf'
'Irngartinger, Hermann'
'Oeser, Thomas'
'Rominger, Frank'
'Eisentr\"ager, Frank'

_publ_section_title
;
 A short survey of bicyclic diamines&#x200A;--&#x200A;syntheses and
 properties of N,N'-bridged-1,10-diazabicyclooctadeca-5,14-diynes
;
_journal_issue 2
_journal_name_full 'Journal of the Chemical Society, Perkin Transactions 2'
_journal_page_first 175
_journal_paper_doi 10.1039/a907609c
_journal_year 2000
_chemical_formula_sum 'C42 H68 N4'
_chemical_formula_weight 629.00
_chemical_name_systematic
; 
 (48) 
;
_space_group_IT_number 15
_symmetry_cell_setting monoclinic
_symmetry_space_group_name_Hall '-C 2yc'
_symmetry_space_group_name_H-M 'C 1 2/c 1'
_atom_sites_solution_hydrogens difmap
_atom_sites_solution_primary direct
_atom_sites_solution_secondary difmap
_audit_creation_method SHELXL-97
_cell_angle_alpha 90.00
_cell_angle_beta 93.6200(10)
_cell_angle_gamma 90.00
_cell_formula_units_Z 4
_cell_length_a 25.4676(3)
_cell_length_b 10.5968(2)
_cell_length_c 14.8576(2)
_cell_measurement_temperature 200(2)
_cell_volume 4001.70(10)
_computing_cell_refinement 'Bruker SMART'
_computing_data_collection 'Bruker SMART'
_computing_data_reduction 'Bruker SHELXTL'
_computing_molecular_graphics 'Bruker SHELXTL'
_computing_publication_material 'Bruker SHELXTL'
_computing_structure_refinement 'SHELXL-97 (Sheldrick, 1997)'
_computing_structure_solution 'SHELXS-97 (Sheldrick, 1990)'
_diffrn_ambient_temperature 200(2)
_diffrn_measured_fraction_theta_full 0.920
_diffrn_measured_fraction_theta_max 0.920
_diffrn_measurement_device_type 'CCD area detector'
_diffrn_measurement_method 'phi and omega scans'
_diffrn_radiation_monochromator graphite
_diffrn_radiation_source 'fine-focus sealed tube'
_diffrn_radiation_type MoK\a
_diffrn_radiation_wavelength 0.71073
_diffrn_reflns_av_R_equivalents 0.0255
_diffrn_reflns_av_sigmaI/netI 0.0243
_diffrn_reflns_limit_h_max 30
_diffrn_reflns_limit_h_min -30
_diffrn_reflns_limit_k_max 12
_diffrn_reflns_limit_k_min -12
_diffrn_reflns_limit_l_max 17
_diffrn_reflns_limit_l_min -16
_diffrn_reflns_number 14473
_diffrn_reflns_theta_full 25.63
_diffrn_reflns_theta_max 25.63
_diffrn_reflns_theta_min 1.60
_exptl_absorpt_coefficient_mu 0.060
_exptl_absorpt_correction_T_max 0.97
_exptl_absorpt_correction_T_min 0.86
_exptl_absorpt_correction_type multi-scan
_exptl_absorpt_process_details 'Blessing, Acta Cryst. (1995) A51 33-38.'
_exptl_crystal_colour colorless
_exptl_crystal_density_diffrn 1.044
_exptl_crystal_density_method 'not measured'
_exptl_crystal_description polyhedron
_exptl_crystal_F_000 1392
_exptl_crystal_size_max .35
_exptl_crystal_size_mid .34
_exptl_crystal_size_min .14
_refine_diff_density_max 0.167
_refine_diff_density_min -0.131
_refine_diff_density_rms 0.029
_refine_ls_extinction_method none
_refine_ls_goodness_of_fit_ref 1.023
_refine_ls_hydrogen_treatment refall
_refine_ls_matrix_type full
_refine_ls_number_parameters 344
_refine_ls_number_reflns 3478
_refine_ls_number_restraints 0
_refine_ls_restrained_S_all 1.023
_refine_ls_R_factor_all 0.0580
_refine_ls_R_factor_gt 0.0378
_refine_ls_shift/su_max 0.001
_refine_ls_shift/su_mean 0.000
_refine_ls_structure_factor_coef Fsqd
_refine_ls_weighting_details 'calc w=1/[\s^2^(Fo^2^)+(0.0527P)^2^+0.7679P] where P=(Fo^2^+2Fc^2^)/3'
_refine_ls_weighting_scheme calc
_refine_ls_wR_factor_gt 0.0891
_refine_ls_wR_factor_ref 0.0992
_reflns_number_gt 2595
_reflns_number_total 3478
_reflns_threshold_expression >2sigma(I)
_cod_data_source_file a907609c.txt
_cod_data_source_block th2
_cod_depositor_comments
;
The following automatic conversions were performed:
'_symmetry_cell_setting' value 'Monoclinic' changed to 'monoclinic'
according to '/home/saulius/struct/CIF-dictionaries/cif_core.dic'
dictionary named 'cif_core.dic' version 2.4.1 from 2010-06-29.

Automatic conversion script
Id: cif_fix_enum 1527 2010-12-29 10:47:43Z saulius 
;
_cod_original_sg_symbol_H-M C2/c
_cod_database_code 7203906

loop_
_symmetry_equiv_pos_as_xyz
'x, y, z'
'-x, y, -z+1/2'
'x+1/2, y+1/2, z'
'-x+1/2, y+1/2, -z+1/2'
'-x, -y, -z'
'x, -y, z-1/2'
'-x+1/2, -y+1/2, -z'
'x+1/2, -y+1/2, z-1/2'

loop_
_atom_site_label
_atom_site_type_symbol
_atom_site_fract_x
_atom_site_fract_y
_atom_site_fract_z
_atom_site_U_iso_or_equiv
_atom_site_adp_type
_atom_site_occupancy
_atom_site_symmetry_multiplicity
_atom_site_calc_flag
_atom_site_refinement_flags
_atom_site_disorder_assembly
_atom_site_disorder_group
C1 C 0.47674(7) 0.01439(17) 0.25143(11) 0.0737(5) Uani 1 1 d . . .
C2 C 0.41922(9) 0.0234(3) 0.25821(13) 0.0847(6) Uani 1 1 d . . .
H2A H 0.4022(8) -0.0091(19) 0.2027(15) 0.106(7) Uiso 1 1 d . . .
H2B H 0.4109(8) 0.116(2) 0.2590(14) 0.111(8) Uiso 1 1 d . . .
C3 C 0.39920(8) -0.04074(19) 0.34074(13) 0.0716(5) Uani 1 1 d . . .
H3A H 0.3602(8) -0.0350(16) 0.3402(11) 0.082(5) Uiso 1 1 d . . .
H3B H 0.4083(7) -0.1294(18) 0.3385(11) 0.082(6) Uiso 1 1 d . . .
C4 C 0.42327(6) 0.01209(14) 0.42844(10) 0.0489(4) Uani 1 1 d . . .
H4A H 0.4624(6) 0.0095(11) 0.4276(8) 0.039(3) Uiso 1 1 d . . .
H4B H 0.4134(6) -0.0423(14) 0.4813(10) 0.060(4) Uiso 1 1 d . . .
N5 N 0.40753(4) 0.14363(10) 0.44324(7) 0.0413(3) Uani 1 1 d . . .
C6 C 0.44898(5) 0.21443(15) 0.49418(10) 0.0478(4) Uani 1 1 d . . .
H6A H 0.4347(6) 0.2976(16) 0.5140(10) 0.067(5) Uiso 1 1 d . . .
H6B H 0.4610(6) 0.1698(14) 0.5524(11) 0.062(4) Uiso 1 1 d . . .
C7 C 0.49663(6) 0.24011(15) 0.44099(11) 0.0505(4) Uani 1 1 d . . .
H7A H 0.5145(5) 0.1586(14) 0.4255(9) 0.056(4) Uiso 1 1 d . . .
H7B H 0.4854(6) 0.2821(15) 0.3848(11) 0.067(5) Uiso 1 1 d . . .
C8 C 0.47750(5) 0.49912(14) 0.25803(10) 0.0533(4) Uani 1 1 d . . .
C9 C 0.42147(5) 0.49975(17) 0.27589(11) 0.0535(4) Uani 1 1 d . . .
H9A H 0.4165(6) 0.5177(15) 0.3431(12) 0.072(5) Uiso 1 1 d . . .
H9B H 0.4066(6) 0.4186(17) 0.2603(11) 0.071(5) Uiso 1 1 d . . .
C10 C 0.39008(5) 0.59755(14) 0.22028(10) 0.0453(3) Uani 1 1 d . . .
H10A H 0.3929(5) 0.5760(13) 0.1534(10) 0.050(4) Uiso 1 1 d . . .
H10B H 0.4066(6) 0.6807(16) 0.2290(10) 0.064(4) Uiso 1 1 d . . .
C11 C 0.33308(5) 0.60314(13) 0.24427(11) 0.0450(3) Uani 1 1 d . . .
H11A H 0.3151(5) 0.6753(14) 0.2110(9) 0.049(4) Uiso 1 1 d . . .
H11B H 0.3317(5) 0.6232(12) 0.3088(10) 0.049(4) Uiso 1 1 d . . .
N12 N 0.30526(4) 0.48352(9) 0.22688(7) 0.0368(3) Uani 1 1 d . . .
C13 C 0.28814(5) 0.47318(13) 0.13158(9) 0.0413(3) Uani 1 1 d . . .
H13A H 0.2564(5) 0.5305(13) 0.1173(9) 0.048(4) Uiso 1 1 d . . .
H13B H 0.3177(5) 0.5049(11) 0.0961(9) 0.040(3) Uiso 1 1 d . . .
C14 C 0.27540(5) 0.33970(14) 0.10011(10) 0.0457(3) Uani 1 1 d . . .
H14A H 0.2662(5) 0.3456(13) 0.0340(10) 0.054(4) Uiso 1 1 d . . .
H14B H 0.2437(6) 0.3076(13) 0.1287(9) 0.053(4) Uiso 1 1 d . . .
C15 C 0.32090(6) 0.24831(13) 0.11797(11) 0.0459(4) Uani 1 1 d . . .
H15A H 0.3300(5) 0.2408(12) 0.1837(10) 0.047(4) Uiso 1 1 d . . .
H15B H 0.3106(5) 0.1633(15) 0.0953(9) 0.054(4) Uiso 1 1 d . . .
C16 C 0.36937(6) 0.28308(12) 0.07545(10) 0.0465(4) Uani 1 1 d . . .
C17 C 0.40988(6) 0.30629(13) 0.04283(11) 0.0523(4) Uani 1 1 d . . .
C18 C 0.46175(6) 0.31935(17) 0.00612(14) 0.0630(5) Uani 1 1 d . . .
H18A H 0.4718(7) 0.4053(17) 0.0051(11) 0.081(5) Uiso 1 1 d . . .
H18B H 0.4607(7) 0.2938(17) -0.0607(14) 0.091(6) Uiso 1 1 d . . .
C19 C 0.35827(5) 0.14657(15) 0.48931(10) 0.0470(4) Uani 1 1 d . . .
H19A H 0.3361(5) 0.0774(13) 0.4619(9) 0.048(4) Uiso 1 1 d . . .
H19B H 0.3654(5) 0.1220(13) 0.5536(10) 0.057(4) Uiso 1 1 d . . .
C20 C 0.32936(6) 0.27145(15) 0.48176(9) 0.0457(4) Uani 1 1 d . . .
H20A H 0.3532(5) 0.3395(14) 0.5065(9) 0.051(4) Uiso 1 1 d . . .
H20B H 0.3001(5) 0.2676(12) 0.5201(9) 0.047(4) Uiso 1 1 d . . .
C21 C 0.30938(5) 0.30583(13) 0.38674(9) 0.0415(3) Uani 1 1 d . . .
H21A H 0.3397(5) 0.3093(11) 0.3486(8) 0.038(3) Uiso 1 1 d . . .
H21B H 0.2872(6) 0.2390(14) 0.3617(9) 0.053(4) Uiso 1 1 d . . .
C22 C 0.28002(6) 0.43089(14) 0.38099(10) 0.0465(4) Uani 1 1 d . . .
H22A H 0.2504(6) 0.4255(13) 0.4172(9) 0.052(4) Uiso 1 1 d . . .
H22B H 0.3034(5) 0.4998(13) 0.4102(9) 0.050(4) Uiso 1 1 d . . .
C23 C 0.26152(5) 0.46750(15) 0.28554(9) 0.0452(3) Uani 1 1 d . . .
H23A H 0.2408(5) 0.5463(14) 0.2860(9) 0.048(4) Uiso 1 1 d . . .
H23B H 0.2389(6) 0.3975(14) 0.2578(9) 0.053(4) Uiso 1 1 d . . .

loop_
_atom_site_aniso_label
_atom_site_aniso_U_11
_atom_site_aniso_U_22
_atom_site_aniso_U_33
_atom_site_aniso_U_23
_atom_site_aniso_U_13
_atom_site_aniso_U_12
C1 0.0979(15) 0.0785(12) 0.0441(9) -0.0023(9) -0.0013(11) 0.0076(9)
C2 0.0902(15) 0.1087(18) 0.0530(11) -0.0141(11) -0.0132(10) 0.0227(13)
C3 0.0604(12) 0.0688(12) 0.0843(14) -0.0214(10) -0.0065(10) 0.0026(9)
C4 0.0463(9) 0.0439(8) 0.0563(9) 0.0072(7) 0.0016(7) 0.0028(7)
N5 0.0357(6) 0.0438(6) 0.0448(6) 0.0049(5) 0.0045(5) 0.0025(5)
C6 0.0408(8) 0.0500(9) 0.0530(9) -0.0024(7) 0.0054(7) 0.0026(7)
C7 0.0406(8) 0.0526(9) 0.0584(10) 0.0062(8) 0.0046(7) 0.0010(7)
C8 0.0425(7) 0.0556(9) 0.0602(9) 0.0017(7) -0.0091(7) -0.0016(6)
C9 0.0357(8) 0.0632(10) 0.0606(10) 0.0057(8) -0.0051(7) -0.0035(7)
C10 0.0413(8) 0.0397(8) 0.0545(9) -0.0019(7) 0.0008(6) -0.0040(6)
C11 0.0439(8) 0.0386(8) 0.0526(9) -0.0057(7) 0.0025(7) 0.0045(6)
N12 0.0326(6) 0.0379(6) 0.0402(6) -0.0019(5) 0.0035(5) 0.0019(4)
C13 0.0362(7) 0.0437(8) 0.0437(7) 0.0026(6) -0.0006(6) 0.0060(6)
C14 0.0387(8) 0.0516(9) 0.0466(8) -0.0048(7) 0.0006(6) -0.0036(6)
C15 0.0475(9) 0.0391(8) 0.0511(9) -0.0045(7) 0.0044(7) -0.0027(6)
C16 0.0457(9) 0.0364(7) 0.0572(9) -0.0067(6) 0.0017(7) 0.0035(6)
C17 0.0463(9) 0.0387(8) 0.0718(10) -0.0001(7) 0.0046(8) 0.0043(6)
C18 0.0466(9) 0.0508(10) 0.0930(14) 0.0153(9) 0.0150(9) 0.0033(7)
C19 0.0408(8) 0.0585(9) 0.0419(8) 0.0103(7) 0.0054(6) -0.0012(7)
C20 0.0360(8) 0.0620(10) 0.0400(8) -0.0002(7) 0.0098(6) 0.0032(7)
C21 0.0383(8) 0.0457(8) 0.0409(8) -0.0020(6) 0.0061(6) -0.0001(6)
C22 0.0428(8) 0.0533(9) 0.0445(8) -0.0011(7) 0.0123(7) 0.0068(7)
C23 0.0347(7) 0.0506(9) 0.0510(8) 0.0005(7) 0.0075(6) 0.0099(7)

loop_
_atom_type_symbol
_atom_type_description
_atom_type_scat_dispersion_real
_atom_type_scat_dispersion_imag
_atom_type_scat_source
C C 0.0033 0.0016 'International Tables Vol C Tables 4.2.6.8 and 6.1.1.4'
H H 0.0000 0.0000 'International Tables Vol C Tables 4.2.6.8 and 6.1.1.4'
N N 0.0061 0.0033 'International Tables Vol C Tables 4.2.6.8 and 6.1.1.4'

loop_
_geom_angle_atom_site_label_1
_geom_angle_atom_site_label_2
_geom_angle_atom_site_label_3
_geom_angle
_geom_angle_site_symmetry_1
_geom_angle_site_symmetry_3
_geom_angle_publ_flag
C1 C1 C2 175.84(16) 2_655 . ?
C1 C2 C3 114.26(17) . . ?
C4 C3 C2 113.05(17) . . ?
N5 C4 C3 112.35(13) . . ?
C6 N5 C19 110.95(11) . . ?
C6 N5 C4 111.59(11) . . ?
C19 N5 C4 109.82(11) . . ?
N5 C6 C7 113.41(12) . . ?
C6 C7 C18 112.50(13) . 2_655 ?
C8 C8 C9 178.8(2) 2_655 . ?
C8 C9 C10 112.86(13) . . ?
C11 C10 C9 112.13(12) . . ?
N12 C11 C10 112.55(11) . . ?
C13 N12 C23 112.10(10) . . ?
C13 N12 C11 110.31(10) . . ?
C23 N12 C11 111.83(10) . . ?
N12 C13 C14 114.44(11) . . ?
C13 C14 C15 113.19(11) . . ?
C16 C15 C14 114.65(12) . . ?
C17 C16 C15 176.82(15) . . ?
C16 C17 C18 173.02(15) . . ?
C17 C18 C7 111.60(14) . 2_655 ?
N5 C19 C20 114.20(11) . . ?
C21 C20 C19 114.35(12) . . ?
C20 C21 C22 113.38(12) . . ?
C23 C22 C21 113.45(12) . . ?
N12 C23 C22 112.48(11) . . ?

loop_
_geom_bond_atom_site_label_1
_geom_bond_atom_site_label_2
_geom_bond_distance
_geom_bond_site_symmetry_2
_geom_bond_publ_flag
C1 C1 1.188(4) 2_655 ?
C1 C2 1.478(3) . ?
C2 C3 1.518(3) . ?
C3 C4 1.512(2) . ?
C4 N5 1.4708(18) . ?
N5 C6 1.4660(18) . ?
N5 C19 1.4668(16) . ?
C6 C7 1.5139(19) . ?
C7 C18 1.530(2) 2_655 ?
C8 C8 1.185(3) 2_655 ?
C8 C9 1.468(2) . ?
C9 C10 1.521(2) . ?
C10 C11 1.5176(19) . ?
C11 N12 1.4671(16) . ?
N12 C13 1.4591(16) . ?
N12 C23 1.4670(16) . ?
C13 C14 1.5184(19) . ?
C14 C15 1.521(2) . ?
C15 C16 1.469(2) . ?
C16 C17 1.1928(18) . ?
C17 C18 1.467(2) . ?
C18 C7 1.530(2) 2_655 ?
C19 C20 1.515(2) . ?
C20 C21 1.5145(19) . ?
C21 C22 1.5213(19) . ?
C22 C23 1.5164(19) . ?
